data_1504249
loop_
_publ_author_name
'Brotherton, Wendy S.'
'Michaels, Heather A.'
'Simmons, J. Tyler'
'Clark, Ronald J.'
'Dalal, Naresh S.'
'Zhu, Lei'

_publ_section_title
;
 Apparent copper(II)-accelerated azide-alkyne cycloaddition.
;
_journal_issue 21
_journal_name_full 'Organic letters'
_journal_page_first 4954
_journal_page_last 4957
_journal_paper_doi 10.1021/ol9021113
_journal_volume 11
_journal_year 2009
_chemical_formula_moiety 'C30 H27 Cl Cu N9 O4, Cl O4'
_chemical_formula_sum 'C30 H27 Cl2 Cu N9 O8'
_chemical_formula_weight 776.05
_chemical_name_systematic
; 
 ? 
;
_space_group_IT_number 19
_symmetry_cell_setting orthorhombic
_symmetry_space_group_name_Hall 'P 2ac 2ab'
_symmetry_space_group_name_H-M 'P 21 21 21'
_atom_sites_solution_hydrogens geom
_atom_sites_solution_primary direct
_atom_sites_solution_secondary difmap
_audit_creation_method SHELXL-97
_cell_angle_alpha 90.00
_cell_angle_beta 90.00
_cell_angle_gamma 90.00
_cell_formula_units_Z 4
_cell_length_a 11.422(3)
_cell_length_b 16.075(4)
_cell_length_c 17.832(5)
_cell_measurement_reflns_used 9950
_cell_measurement_temperature 173(2)
_cell_measurement_theta_max 21.97
_cell_measurement_theta_min 2.19
_cell_volume 3274.1(15)
_computing_cell_refinement 'Bruker SAINT'
_computing_data_collection 'Bruker APEX2'
_computing_data_reduction 'Bruker SAINT'
_computing_molecular_graphics 'Bruker SHELXTL'
_computing_publication_material 'Bruker SHELXTL'
_computing_structure_refinement 'SHELXL-97 (Sheldrick, 2008)'
_computing_structure_solution 'SHELXS-97 (Sheldrick, 2008)'
_diffrn_ambient_temperature 173(2)
_diffrn_measured_fraction_theta_full 1.000
_diffrn_measured_fraction_theta_max 1.000
_diffrn_measurement_device_type 'Bruker APEX-II CCD'
_diffrn_measurement_method '\f and \w scans'
_diffrn_radiation_monochromator graphite
_diffrn_radiation_source 'fine-focus sealed tube'
_diffrn_radiation_type MoK\a
_diffrn_radiation_wavelength 0.71073
_diffrn_reflns_av_R_equivalents 0.0367
_diffrn_reflns_av_sigmaI/netI 0.0277
_diffrn_reflns_limit_h_max 12
_diffrn_reflns_limit_h_min -12
_diffrn_reflns_limit_k_max 16
_diffrn_reflns_limit_k_min -16
_diffrn_reflns_limit_l_max 18
_diffrn_reflns_limit_l_min -18
_diffrn_reflns_number 23550
_diffrn_reflns_theta_full 21.97
_diffrn_reflns_theta_max 21.97
_diffrn_reflns_theta_min 2.12
_exptl_absorpt_coefficient_mu 0.896
_exptl_absorpt_correction_T_max 0.9608
_exptl_absorpt_correction_T_min 0.7564
_exptl_absorpt_correction_type empirical
_exptl_absorpt_process_details SADABS
_exptl_crystal_colour green
_exptl_crystal_density_diffrn 1.574
_exptl_crystal_density_meas 0
_exptl_crystal_density_method 'not measured'
_exptl_crystal_description Rectangular
_exptl_crystal_F_000 1588
_exptl_crystal_size_max 0.33
_exptl_crystal_size_mid 0.13
_exptl_crystal_size_min 0.05
_refine_diff_density_max 0.319
_refine_diff_density_min -0.206
_refine_diff_density_rms 0.038
_refine_ls_abs_structure_details 'Flack H D (1983), Acta Cryst. A39, 876-881'
_refine_ls_abs_structure_Flack 0.010(11)
_refine_ls_extinction_method none
_refine_ls_goodness_of_fit_ref 1.019
_refine_ls_hydrogen_treatment constr
_refine_ls_matrix_type full
_refine_ls_number_parameters 452
_refine_ls_number_reflns 3990
_refine_ls_number_restraints 0
_refine_ls_restrained_S_all 1.019
_refine_ls_R_factor_all 0.0283
_refine_ls_R_factor_gt 0.0259
_refine_ls_shift/su_max 0.001
_refine_ls_shift/su_mean 0.000
_refine_ls_structure_factor_coef Fsqd
_refine_ls_weighting_details 'calc w=1/[\s^2^(Fo^2^)+(0.0240P)^2^+1.9735P] where P=(Fo^2^+2Fc^2^)/3'
_refine_ls_weighting_scheme calc
_refine_ls_wR_factor_gt 0.0581
_refine_ls_wR_factor_ref 0.0591
_reflns_number_gt 3769
_reflns_number_total 3990
_reflns_threshold_expression >2sigma(I)
_cod_data_source_file ol9021113_si_002.cif
_cod_data_source_block zhu27
_cod_depositor_comments
;
The following automatic conversions were performed:

'_symmetry_cell_setting' value 'Orthorhombic' changed to
'orthorhombic' according to
/home/saulius/struct/CIF-dictionaries/cif_core.dic dictionary named
'cif_core.dic' version 2.4.2 from 2011-04-26.

Automatic conversion script
Id: cif_fix_values 1715 2011-07-08 13:25:40Z adriana 
;
_cod_original_sg_symbol_Hall P2ac2ab
_cod_original_sg_symbol_H-M P2(1)2(1)2(1)
_cod_database_code 1504249

loop_
_symmetry_equiv_pos_as_xyz
'x, y, z'
'-x+1/2, -y, z+1/2'
'-x, y+1/2, -z+1/2'
'x+1/2, -y+1/2, -z'

loop_
_atom_site_label
_atom_site_type_symbol
_atom_site_fract_x
_atom_site_fract_y
_atom_site_fract_z
_atom_site_U_iso_or_equiv
_atom_site_adp_type
_atom_site_occupancy
_atom_site_symmetry_multiplicity
_atom_site_calc_flag
_atom_site_refinement_flags
Cu1 Cu 0.11127(3) 0.10872(2) 0.15158(2) 0.02840(12) Uani 1 1 d .
C1 C 0.2374(3) 0.1142(2) 0.0059(2) 0.0351(9) Uani 1 1 d .
H1 H 0.2912 0.1465 0.0342 0.042 Uiso 1 1 calc R
C2 C 0.2668(3) 0.0925(2) -0.0662(2) 0.0404(10) Uani 1 1 d .
H2 H 0.3393 0.1099 -0.0871 0.048 Uiso 1 1 calc R
C3 C 0.1904(3) 0.0457(2) -0.1076(2) 0.0423(10) Uani 1 1 d .
H3 H 0.2106 0.0276 -0.1567 0.051 Uiso 1 1 calc R
C4 C 0.0841(3) 0.0253(2) -0.0769(2) 0.0360(9) Uani 1 1 d .
H4 H 0.0287 -0.0055 -0.1053 0.043 Uiso 1 1 calc R
C5 C 0.0576(3) 0.0497(2) -0.00434(19) 0.0291(8) Uani 1 1 d .
C6 C -0.0594(3) 0.0277(2) 0.02796(19) 0.0316(9) Uani 1 1 d .
H6A H -0.1126 0.0119 -0.0135 0.038 Uiso 1 1 calc R
H6B H -0.0502 -0.0214 0.0609 0.038 Uiso 1 1 calc R
C7 C -0.2222(3) 0.1251(2) 0.06630(19) 0.0301(8) Uani 1 1 d .
H7 H -0.2799 0.1115 0.0300 0.036 Uiso 1 1 calc R
C8 C -0.2331(3) 0.1802(2) 0.12495(18) 0.0272(8) Uani 1 1 d .
C9 C -0.3359(3) 0.2297(2) 0.1482(2) 0.0289(8) Uani 1 1 d .
C10 C -0.4292(3) 0.2402(2) 0.0986(2) 0.0334(9) Uani 1 1 d .
H10 H -0.4259 0.2153 0.0503 0.040 Uiso 1 1 calc R
C11 C -0.5265(3) 0.2864(2) 0.1189(2) 0.0376(10) Uani 1 1 d .
H11 H -0.5906 0.2921 0.0853 0.045 Uiso 1 1 calc R
C12 C -0.5296(3) 0.3239(2) 0.1884(2) 0.0416(10) Uani 1 1 d .
H12 H -0.5953 0.3566 0.2023 0.050 Uiso 1 1 calc R
C13 C -0.4380(3) 0.3141(2) 0.2375(2) 0.0407(10) Uani 1 1 d .
H13 H -0.4407 0.3401 0.2853 0.049 Uiso 1 1 calc R
C14 C -0.3419(3) 0.2667(2) 0.2175(2) 0.0376(9) Uani 1 1 d .
H14 H -0.2795 0.2596 0.2521 0.045 Uiso 1 1 calc R
N1 N -0.1306(2) 0.18091(16) 0.16347(16) 0.0314(7) Uani 1 1 d .
N2 N -0.0588(2) 0.12834(17) 0.13074(16) 0.0314(7) Uani 1 1 d .
N3 N -0.1136(2) 0.09483(15) 0.07105(14) 0.0273(6) Uani 1 1 d .
N4 N 0.1349(2) 0.09137(16) 0.03833(15) 0.0294(7) Uani 1 1 d .
C21 C -0.0042(3) 0.0866(2) 0.2979(2) 0.0376(9) Uani 1 1 d .
H21 H -0.0586 0.0583 0.2668 0.045 Uiso 1 1 calc R
C22 C -0.0235(4) 0.0867(2) 0.3737(2) 0.0455(10) Uani 1 1 d .
H22 H -0.0900 0.0595 0.3943 0.055 Uiso 1 1 calc R
C23 C 0.0556(4) 0.1270(2) 0.4195(2) 0.0454(10) Uani 1 1 d .
H23 H 0.0444 0.1285 0.4723 0.054 Uiso 1 1 calc R
C24 C 0.1512(3) 0.1650(2) 0.3869(2) 0.0347(9) Uani 1 1 d .
H24 H 0.2075 0.1923 0.4175 0.042 Uiso 1 1 calc R
C25 C 0.1656(3) 0.1635(2) 0.3101(2) 0.0308(9) Uani 1 1 d .
C26 C 0.2689(3) 0.2034(2) 0.27311(19) 0.0312(9) Uani 1 1 d .
H26A H 0.2420 0.2482 0.2391 0.037 Uiso 1 1 calc R
H26B H 0.3202 0.2286 0.3117 0.037 Uiso 1 1 calc R
C27 C 0.4440(3) 0.1139(2) 0.23997(18) 0.0297(8) Uani 1 1 d .
H27 H 0.4993 0.1312 0.2766 0.036 Uiso 1 1 calc R
C28 C 0.4592(3) 0.0546(2) 0.18486(19) 0.0275(8) Uani 1 1 d .
C29 C 0.5635(3) 0.0039(2) 0.16707(18) 0.0255(8) Uani 1 1 d .
C30 C 0.6576(3) 0.0012(2) 0.2163(2) 0.0325(9) Uani 1 1 d .
H30 H 0.6567 0.0334 0.2610 0.039 Uiso 1 1 calc R
C31 C 0.7539(3) -0.0495(2) 0.1995(2) 0.0350(9) Uani 1 1 d .
H31 H 0.8183 -0.0521 0.2332 0.042 Uiso 1 1 calc R
C32 C 0.7554(3) -0.0954(2) 0.1348(2) 0.0402(10) Uani 1 1 d .
H32 H 0.8205 -0.1301 0.1237 0.048 Uiso 1 1 calc R
C33 C 0.6621(3) -0.0911(2) 0.0857(2) 0.0479(11) Uani 1 1 d .
H33 H 0.6638 -0.1223 0.0404 0.057 Uiso 1 1 calc R
C34 C 0.5670(3) -0.0421(2) 0.1018(2) 0.0428(10) Uani 1 1 d .
H34 H 0.5031 -0.0398 0.0678 0.051 Uiso 1 1 calc R
N21 N 0.3589(2) 0.04808(16) 0.14529(16) 0.0314(7) Uani 1 1 d .
N22 N 0.2835(2) 0.10151(18) 0.17284(15) 0.0315(7) Uani 1 1 d .
N23 N 0.3344(2) 0.14172(17) 0.23063(15) 0.0294(7) Uani 1 1 d .
N24 N 0.0877(2) 0.12459(17) 0.26505(15) 0.0320(7) Uani 1 1 d .
C41 C 0.0951(3) -0.1057(2) 0.16424(18) 0.0340(8) Uani 1 1 d .
C42 C 0.0918(3) -0.1953(2) 0.1578(2) 0.0458(10) Uani 1 1 d .
H42A H 0.0777 -0.2198 0.2073 0.069 Uiso 1 1 calc R
H42B H 0.1668 -0.2154 0.1382 0.069 Uiso 1 1 calc R
H42C H 0.0287 -0.2116 0.1236 0.069 Uiso 1 1 calc R
N41 N 0.0942(3) -0.0352(2) 0.16841(17) 0.0402(8) Uani 1 1 d .
Cl1 Cl 0.11385(9) 0.34784(6) 0.11980(5) 0.0423(2) Uani 1 1 d .
O1 O 0.0520(3) 0.35705(19) 0.18782(15) 0.0654(9) Uani 1 1 d .
O2 O 0.0412(3) 0.3664(3) 0.05832(18) 0.1042(15) Uani 1 1 d .
O3 O 0.2117(3) 0.40562(17) 0.11730(16) 0.0643(8) Uani 1 1 d .
O4 O 0.1605(2) 0.26593(17) 0.11375(18) 0.0606(8) Uani 1 1 d .
Cl5 Cl 0.91798(8) 0.80640(6) 0.93205(5) 0.0391(2) Uani 1 1 d .
O5 O 0.8535(3) 0.7314(2) 0.92822(19) 0.0926(12) Uani 1 1 d .
O6 O 1.0312(3) 0.7912(2) 0.90190(18) 0.0792(10) Uani 1 1 d .
O7 O 0.9304(3) 0.83162(18) 1.00733(15) 0.0717(10) Uani 1 1 d .
O8 O 0.8658(3) 0.87051(19) 0.88818(16) 0.0702(9) Uani 1 1 d .

loop_
_atom_site_aniso_label
_atom_site_aniso_U_11
_atom_site_aniso_U_22
_atom_site_aniso_U_33
_atom_site_aniso_U_23
_atom_site_aniso_U_13
_atom_site_aniso_U_12
Cu1 0.0199(2) 0.0343(2) 0.0310(2) -0.0043(2) -0.00144(19) 0.00122(19)
C1 0.0243(19) 0.039(2) 0.042(2) 0.008(2) 0.0002(17) 0.0029(18)
C2 0.032(2) 0.046(3) 0.043(2) 0.011(2) 0.0100(19) 0.0058(19)
C3 0.045(3) 0.043(2) 0.038(2) 0.000(2) 0.014(2) 0.011(2)
C4 0.038(2) 0.037(2) 0.033(2) -0.0040(17) 0.0002(18) 0.0117(17)
C5 0.0274(19) 0.0240(19) 0.036(2) 0.0044(17) -0.0027(17) 0.0071(16)
C6 0.0300(19) 0.029(2) 0.036(2) -0.0069(16) 0.0035(17) -0.0012(16)
C7 0.0172(19) 0.037(2) 0.036(2) 0.0018(18) -0.0004(16) -0.0006(16)
C8 0.024(2) 0.028(2) 0.030(2) 0.0026(16) -0.0002(16) -0.0033(15)
C9 0.0235(18) 0.0254(18) 0.038(2) 0.0039(18) 0.0059(18) -0.0027(15)
C10 0.035(2) 0.032(2) 0.033(2) -0.0015(16) 0.0026(18) -0.0023(17)
C11 0.026(2) 0.037(2) 0.049(3) 0.004(2) -0.0025(18) 0.0004(18)
C12 0.031(2) 0.039(2) 0.055(3) 0.006(2) 0.015(2) 0.0064(18)
C13 0.047(2) 0.039(2) 0.036(2) -0.0037(18) 0.015(2) 0.005(2)
C14 0.036(2) 0.042(2) 0.035(2) 0.0038(19) -0.0031(18) -0.0008(19)
N1 0.0222(16) 0.0337(16) 0.0382(17) -0.0049(14) 0.0004(15) 0.0015(13)
N2 0.0224(15) 0.0318(17) 0.0401(19) -0.0053(14) 0.0018(14) 0.0013(13)
N3 0.0239(15) 0.0289(15) 0.0292(15) -0.0063(13) 0.0001(14) -0.0033(15)
N4 0.0249(17) 0.0256(16) 0.0378(17) -0.0001(13) -0.0013(14) 0.0058(13)
C21 0.037(2) 0.035(2) 0.042(2) -0.0104(18) 0.0014(19) -0.0056(18)
C22 0.051(3) 0.039(2) 0.047(3) 0.0018(19) 0.012(2) -0.011(2)
C23 0.064(3) 0.037(2) 0.035(2) 0.0070(19) 0.010(2) 0.000(2)
C24 0.040(2) 0.031(2) 0.033(2) -0.0058(17) -0.0039(18) 0.0077(17)
C25 0.030(2) 0.028(2) 0.034(2) -0.0015(17) -0.0009(18) 0.0055(16)
C26 0.028(2) 0.029(2) 0.037(2) -0.0097(17) -0.0018(17) 0.0023(17)
C27 0.0212(19) 0.036(2) 0.032(2) -0.0011(18) -0.0050(15) 0.0022(17)
C28 0.025(2) 0.025(2) 0.032(2) 0.0006(16) 0.0007(16) -0.0034(16)
C29 0.0198(18) 0.0252(18) 0.031(2) 0.0010(16) -0.0025(16) 0.0012(15)
C30 0.031(2) 0.034(2) 0.032(2) 0.0023(17) 0.0058(17) -0.0015(17)
C31 0.025(2) 0.038(2) 0.041(2) 0.0138(19) -0.0031(18) -0.0017(18)
C32 0.027(2) 0.035(2) 0.059(3) 0.007(2) 0.0105(19) 0.0042(17)
C33 0.040(2) 0.050(3) 0.053(3) -0.015(2) 0.003(2) 0.005(2)
C34 0.029(2) 0.049(2) 0.050(3) -0.017(2) -0.0059(18) 0.0065(19)
N21 0.0250(16) 0.0316(16) 0.0376(17) -0.0062(15) -0.0045(15) 0.0019(13)
N22 0.0228(15) 0.0319(17) 0.0398(18) -0.0098(15) -0.0036(13) -0.0007(14)
N23 0.0260(17) 0.0326(17) 0.0298(17) -0.0062(14) -0.0024(13) -0.0001(14)
N24 0.0295(17) 0.0292(16) 0.0374(17) -0.0036(14) 0.0015(14) -0.0016(14)
C41 0.026(2) 0.043(3) 0.033(2) 0.0024(19) -0.0017(16) -0.0011(19)
C42 0.040(2) 0.033(2) 0.064(3) 0.004(2) -0.014(2) 0.0052(18)
N41 0.0403(19) 0.0339(19) 0.046(2) 0.0024(15) 0.0033(16) -0.0031(16)
Cl1 0.0408(5) 0.0538(6) 0.0322(5) -0.0101(4) -0.0054(5) 0.0170(5)
O1 0.064(2) 0.088(2) 0.0440(17) -0.0297(15) 0.0240(15) -0.0288(17)
O2 0.076(2) 0.182(4) 0.055(2) -0.030(2) -0.0295(18) 0.071(3)
O3 0.068(2) 0.0497(18) 0.075(2) -0.0002(16) 0.0260(16) -0.0142(16)
O4 0.0524(18) 0.0382(16) 0.091(2) -0.0086(15) -0.0016(16) 0.0086(14)
Cl5 0.0456(6) 0.0405(5) 0.0312(5) 0.0037(4) 0.0022(4) -0.0010(5)
O5 0.115(3) 0.083(2) 0.079(2) 0.0270(19) -0.034(2) -0.055(2)
O6 0.062(2) 0.104(3) 0.072(2) 0.0064(19) 0.0331(17) 0.0247(19)
O7 0.127(3) 0.0572(19) 0.0308(17) -0.0079(13) 0.0038(17) 0.0139(19)
O8 0.074(2) 0.073(2) 0.0644(19) 0.0321(17) -0.0022(17) 0.0176(18)

loop_
_atom_type_symbol
_atom_type_description
_atom_type_scat_dispersion_real
_atom_type_scat_dispersion_imag
_atom_type_scat_source
C C 0.0033 0.0016 'International Tables Vol C Tables 4.2.6.8 and 6.1.1.4'
H H 0.0000 0.0000 'International Tables Vol C Tables 4.2.6.8 and 6.1.1.4'
N N 0.0061 0.0033 'International Tables Vol C Tables 4.2.6.8 and 6.1.1.4'
O O 0.0106 0.0060 'International Tables Vol C Tables 4.2.6.8 and 6.1.1.4'
Cl Cl 0.1484 0.1585 'International Tables Vol C Tables 4.2.6.8 and 6.1.1.4'
Cu Cu 0.3201 1.2651 'International Tables Vol C Tables 4.2.6.8 and 6.1.1.4'

loop_
_geom_angle_atom_site_label_1
_geom_angle_atom_site_label_2
_geom_angle_atom_site_label_3
_geom_angle
N2 Cu1 N22 174.25(12)
N2 Cu1 N4 88.07(11)
N22 Cu1 N4 92.81(10)
N2 Cu1 N24 92.06(11)
N22 Cu1 N24 87.12(11)
N4 Cu1 N24 179.32(11)
N2 Cu1 N41 95.67(11)
N22 Cu1 N41 90.01(11)
N4 Cu1 N41 90.15(10)
N24 Cu1 N41 89.17(11)
N4 C1 C2 122.7(3)
N4 C1 H1 118.6
C2 C1 H1 118.6
C3 C2 C1 119.3(3)
C3 C2 H2 120.4
C1 C2 H2 120.4
C2 C3 C4 118.7(3)
C2 C3 H3 120.7
C4 C3 H3 120.7
C3 C4 C5 119.9(4)
C3 C4 H4 120.0
C5 C4 H4 120.0
N4 C5 C4 121.8(3)
N4 C5 C6 119.1(3)
C4 C5 C6 119.2(3)
N3 C6 C5 113.9(3)
N3 C6 H6A 108.8
C5 C6 H6A 108.8
N3 C6 H6B 108.8
C5 C6 H6B 108.8
H6A C6 H6B 107.7
N3 C7 C8 105.7(3)
N3 C7 H7 127.1
C8 C7 H7 127.1
N1 C8 C7 108.1(3)
N1 C8 C9 122.6(3)
C7 C8 C9 129.2(3)
C14 C9 C10 118.7(3)
C14 C9 C8 121.6(3)
C10 C9 C8 119.6(3)
C11 C10 C9 120.8(3)
C11 C10 H10 119.6
C9 C10 H10 119.6
C12 C11 C10 119.3(4)
C12 C11 H11 120.3
C10 C11 H11 120.3
C13 C12 C11 120.3(4)
C13 C12 H12 119.9
C11 C12 H12 119.9
C12 C13 C14 120.2(4)
C12 C13 H13 119.9
C14 C13 H13 119.9
C9 C14 C13 120.6(3)
C9 C14 H14 119.7
C13 C14 H14 119.7
N2 N1 C8 107.9(3)
N1 N2 N3 108.6(2)
N1 N2 Cu1 128.6(2)
N3 N2 Cu1 122.3(2)
C7 N3 N2 109.6(3)
C7 N3 C6 129.0(3)
N2 N3 C6 120.9(3)
C5 N4 C1 117.4(3)
C5 N4 Cu1 122.5(2)
C1 N4 Cu1 119.7(2)
N24 C21 C22 123.7(3)
N24 C21 H21 118.2
C22 C21 H21 118.2
C21 C22 C23 118.7(4)
C21 C22 H22 120.7
C23 C22 H22 120.7
C22 C23 C24 118.4(3)
C22 C23 H23 120.8
C24 C23 H23 120.8
C25 C24 C23 120.3(4)
C25 C24 H24 119.8
C23 C24 H24 119.8
N24 C25 C24 121.3(3)
N24 C25 C26 117.1(3)
C24 C25 C26 121.6(3)
N23 C26 C25 110.0(3)
N23 C26 H26A 109.7
C25 C26 H26A 109.7
N23 C26 H26B 109.7
C25 C26 H26B 109.7
H26A C26 H26B 108.2
N23 C27 C28 105.0(3)
N23 C27 H27 127.5
C28 C27 H27 127.5
N21 C28 C27 108.6(3)
N21 C28 C29 122.0(3)
C27 C28 C29 129.4(3)
C34 C29 C30 119.6(3)
C34 C29 C28 120.0(3)
C30 C29 C28 120.4(3)
C29 C30 C31 119.4(3)
C29 C30 H30 120.3
C31 C30 H30 120.3
C32 C31 C30 120.2(3)
C32 C31 H31 119.9
C30 C31 H31 119.9
C31 C32 C33 119.8(3)
C31 C32 H32 120.1
C33 C32 H32 120.1
C34 C33 C32 120.4(4)
C34 C33 H33 119.8
C32 C33 H33 119.8
C33 C34 C29 120.5(3)
C33 C34 H34 119.8
C29 C34 H34 119.8
N22 N21 C28 108.1(3)
N21 N22 N23 108.5(2)
N21 N22 Cu1 127.6(2)
N23 N22 Cu1 122.7(2)
C27 N23 N22 109.8(3)
C27 N23 C26 130.0(3)
N22 N23 C26 120.2(3)
C21 N24 C25 117.6(3)
C21 N24 Cu1 118.3(2)
C25 N24 Cu1 123.7(2)
N41 C41 C42 177.9(4)
C41 C42 H42A 109.5
C41 C42 H42B 109.5
H42A C42 H42B 109.5
C41 C42 H42C 109.5
H42A C42 H42C 109.5
H42B C42 H42C 109.5
C41 N41 Cu1 167.7(3)
O2 Cl1 O1 110.6(2)
O2 Cl1 O4 111.0(2)
O1 Cl1 O4 110.4(2)
O2 Cl1 O3 107.1(2)
O1 Cl1 O3 110.14(16)
O4 Cl1 O3 107.50(18)
O7 Cl5 O5 110.1(2)
O7 Cl5 O6 108.6(2)
O5 Cl5 O6 108.0(2)
O7 Cl5 O8 110.91(19)
O5 Cl5 O8 111.9(2)
O6 Cl5 O8 107.31(19)

loop_
_geom_bond_atom_site_label_1
_geom_bond_atom_site_label_2
_geom_bond_distance
Cu1 N2 2.003(3)
Cu1 N22 2.007(3)
Cu1 N4 2.056(3)
Cu1 N24 2.057(3)
Cu1 N41 2.341(3)
C1 N4 1.357(4)
C1 C2 1.374(5)
C1 H1 0.9500
C2 C3 1.369(5)
C2 H2 0.9500
C3 C4 1.372(5)
C3 H3 0.9500
C4 C5 1.385(5)
C4 H4 0.9500
C5 N4 1.344(4)
C5 C6 1.498(4)
C6 N3 1.462(4)
C6 H6A 0.9900
C6 H6B 0.9900
C7 N3 1.336(4)
C7 C8 1.376(5)
C7 H7 0.9500
C8 N1 1.358(4)
C8 C9 1.478(5)
C9 C14 1.374(5)
C9 C10 1.394(5)
C10 C11 1.385(5)
C10 H10 0.9500
C11 C12 1.378(5)
C11 H11 0.9500
C12 C13 1.373(5)
C12 H12 0.9500
C13 C14 1.383(5)
C13 H13 0.9500
C14 H14 0.9500
N1 N2 1.314(4)
N2 N3 1.347(4)
C21 N24 1.348(4)
C21 C22 1.369(5)
C21 H21 0.9500
C22 C23 1.380(5)
C22 H22 0.9500
C23 C24 1.380(5)
C23 H23 0.9500
C24 C25 1.380(5)
C24 H24 0.9500
C25 N24 1.352(4)
C25 C26 1.497(5)
C26 N23 1.455(4)
C26 H26A 0.9900
C26 H26B 0.9900
C27 N23 1.339(4)
C27 C28 1.380(5)
C27 H27 0.9500
C28 N21 1.349(4)
C28 C29 1.478(4)
C29 C34 1.380(5)
C29 C30 1.388(4)
C30 C31 1.401(5)
C30 H30 0.9500
C31 C32 1.370(5)
C31 H31 0.9500
C32 C33 1.381(5)
C32 H32 0.9500
C33 C34 1.373(5)
C33 H33 0.9500
C34 H34 0.9500
N21 N22 1.312(4)
N22 N23 1.348(4)
C41 N41 1.135(4)
C41 C42 1.446(5)
C42 H42A 0.9800
C42 H42B 0.9800
C42 H42C 0.9800
Cl1 O2 1.407(3)
Cl1 O1 1.412(3)
Cl1 O4 1.424(3)
Cl1 O3 1.454(3)
Cl5 O7 1.409(3)
Cl5 O5 1.414(3)
Cl5 O6 1.422(3)
Cl5 O8 1.425(3)

loop_
_geom_torsion_atom_site_label_1
_geom_torsion_atom_site_label_2
_geom_torsion_atom_site_label_3
_geom_torsion_atom_site_label_4
_geom_torsion
N4 C1 C2 C3 -0.3(6)
C1 C2 C3 C4 3.2(5)
C2 C3 C4 C5 -2.2(5)
C3 C4 C5 N4 -1.8(5)
C3 C4 C5 C6 179.3(3)
N4 C5 C6 N3 43.0(4)
C4 C5 C6 N3 -138.1(3)
N3 C7 C8 N1 -0.4(4)
N3 C7 C8 C9 -177.9(3)
N1 C8 C9 C14 -12.8(5)
C7 C8 C9 C14 164.4(3)
N1 C8 C9 C10 166.6(3)
C7 C8 C9 C10 -16.2(5)
C14 C9 C10 C11 -0.5(5)
C8 C9 C10 C11 -179.9(3)
C9 C10 C11 C12 1.5(5)
C10 C11 C12 C13 -1.3(5)
C11 C12 C13 C14 0.1(6)
C10 C9 C14 C13 -0.7(5)
C8 C9 C14 C13 178.7(3)
C12 C13 C14 C9 0.9(6)
C7 C8 N1 N2 -0.3(4)
C9 C8 N1 N2 177.4(3)
C8 N1 N2 N3 0.9(3)
C8 N1 N2 Cu1 172.4(2)
N4 Cu1 N2 N1 -143.3(3)
N24 Cu1 N2 N1 37.4(3)
N41 Cu1 N2 N1 126.7(3)
N4 Cu1 N2 N3 27.2(2)
N24 Cu1 N2 N3 -152.1(2)
N41 Cu1 N2 N3 -62.7(2)
C8 C7 N3 N2 0.9(3)
C8 C7 N3 C6 172.8(3)
N1 N2 N3 C7 -1.1(3)
Cu1 N2 N3 C7 -173.3(2)
N1 N2 N3 C6 -173.8(3)
Cu1 N2 N3 C6 14.0(4)
C5 C6 N3 C7 130.7(3)
C5 C6 N3 N2 -58.2(4)
C4 C5 N4 C1 4.7(5)
C6 C5 N4 C1 -176.5(3)
C4 C5 N4 Cu1 -168.0(2)
C6 C5 N4 Cu1 10.9(4)
C2 C1 N4 C5 -3.7(5)
C2 C1 N4 Cu1 169.2(3)
N2 Cu1 N4 C5 -40.0(2)
N22 Cu1 N4 C5 145.6(2)
N41 Cu1 N4 C5 55.6(2)
N2 Cu1 N4 C1 147.5(3)
N22 Cu1 N4 C1 -26.8(3)
N41 Cu1 N4 C1 -116.9(3)
N24 C21 C22 C23 -0.6(6)
C21 C22 C23 C24 -0.5(6)
C22 C23 C24 C25 1.1(5)
C23 C24 C25 N24 -0.6(5)
C23 C24 C25 C26 -179.4(3)
N24 C25 C26 N23 -58.0(4)
C24 C25 C26 N23 120.8(3)
N23 C27 C28 N21 -0.8(4)
N23 C27 C28 C29 178.8(3)
N21 C28 C29 C34 10.3(5)
C27 C28 C29 C34 -169.2(4)
N21 C28 C29 C30 -168.6(3)
C27 C28 C29 C30 11.8(5)
C34 C29 C30 C31 -1.1(5)
C28 C29 C30 C31 177.8(3)
C29 C30 C31 C32 0.5(5)
C30 C31 C32 C33 0.5(5)
C31 C32 C33 C34 -0.9(6)
C32 C33 C34 C29 0.3(6)
C30 C29 C34 C33 0.7(5)
C28 C29 C34 C33 -178.2(3)
C27 C28 N21 N22 0.9(4)
C29 C28 N21 N22 -178.7(3)
C28 N21 N22 N23 -0.7(4)
C28 N21 N22 Cu1 -168.2(2)
N4 Cu1 N22 N21 -43.6(3)
N24 Cu1 N22 N21 135.7(3)
N41 Cu1 N22 N21 46.6(3)
N4 Cu1 N22 N23 150.6(2)
N24 Cu1 N22 N23 -30.1(3)
N41 Cu1 N22 N23 -119.3(3)
C28 C27 N23 N22 0.3(4)
C28 C27 N23 C26 178.7(3)
N21 N22 N23 C27 0.2(4)
Cu1 N22 N23 C27 168.4(2)
N21 N22 N23 C26 -178.3(3)
Cu1 N22 N23 C26 -10.1(4)
C25 C26 N23 C27 -116.3(4)
C25 C26 N23 N22 62.0(4)
C22 C21 N24 C25 1.1(5)
C22 C21 N24 Cu1 174.3(3)
C24 C25 N24 C21 -0.5(5)
C26 C25 N24 C21 178.4(3)
C24 C25 N24 Cu1 -173.3(3)
C26 C25 N24 Cu1 5.6(4)
N2 Cu1 N24 C21 45.2(3)
N22 Cu1 N24 C21 -140.5(3)
N41 Cu1 N24 C21 -50.4(3)
N2 Cu1 N24 C25 -142.1(3)
N22 Cu1 N24 C25 32.2(3)
N41 Cu1 N24 C25 122.3(3)
N2 Cu1 N41 C41 105.5(13)
N22 Cu1 N41 C41 -75.4(13)
N4 Cu1 N41 C41 17.4(13)
N24 Cu1 N41 C41 -162.5(13)
